data_4024888
loop_
_publ_author_name
'Renzhong Fu'
'Baoguo Zhao'
'Yian Shi'

_publ_section_title
;
Synthesis of (+)-CP-99,994 via Pd(0)-Catalyzed Asymmetric Allylic and
Homoallylic C-H Diamination of Terminal Olefin
;
_journal_name_full 'Journal of Organic Chemistry'
_journal_page_first 7577
_journal_page_last 7580
_journal_paper_doi 10.1021/jo9015584
_journal_volume 74
_journal_year 2009
_chemical_absolute_configuration rm
_chemical_formula_sum 'C19 H26 Cl2 N2 O'
_chemical_formula_weight 369.32
_chemical_name_systematic
; 
 ? 
;
_space_group_IT_number 19
_symmetry_cell_setting orthorhombic
_symmetry_space_group_name_Hall 'P 2ac 2ab'
_symmetry_space_group_name_H-M 'P 21 21 21'
_atom_sites_solution_hydrogens geom
_atom_sites_solution_primary direct
_atom_sites_solution_secondary difmap
_audit_creation_method 'Bruker SHELXTL'
_cell_angle_alpha 90.00
_cell_angle_beta 90.00
_cell_angle_gamma 90.00
_cell_formula_units_Z 4
_cell_length_a 6.7519(8)
_cell_length_b 11.0762(14)
_cell_length_c 24.916(4)
_cell_measurement_reflns_used 1341
_cell_measurement_temperature 100(2)
_cell_measurement_theta_max 23.45
_cell_measurement_theta_min 2.46
_cell_volume 1863.4(4)
_computing_cell_refinement 'Bruker SMART'
_computing_data_collection 'Bruker SMART'
_computing_data_reduction 'Bruker SAINT'
_computing_molecular_graphics 'Bruker SHELXTL'
_computing_publication_material 'Bruker SHELXTL'
_computing_structure_refinement 'Bruker SHELXTL'
_computing_structure_solution 'Bruker SHELXTL'
_diffrn_ambient_temperature 100(2)
_diffrn_measured_fraction_theta_full 0.979
_diffrn_measured_fraction_theta_max 0.979
_diffrn_measurement_device_type 'CCD area detector'
_diffrn_measurement_method 'phi and omega scans'
_diffrn_radiation_monochromator graphite
_diffrn_radiation_source 'fine-focus sealed tube'
_diffrn_radiation_type MoK\a
_diffrn_radiation_wavelength 0.71073
_diffrn_reflns_av_R_equivalents 0.0993
_diffrn_reflns_av_sigmaI/netI 0.2467
_diffrn_reflns_limit_h_max 11
_diffrn_reflns_limit_h_min -8
_diffrn_reflns_limit_k_max 18
_diffrn_reflns_limit_k_min -12
_diffrn_reflns_limit_l_max 41
_diffrn_reflns_limit_l_min -41
_diffrn_reflns_number 19163
_diffrn_reflns_theta_full 36.32
_diffrn_reflns_theta_max 36.32
_diffrn_reflns_theta_min 2.01
_exptl_absorpt_coefficient_mu 0.357
_exptl_absorpt_correction_T_max 0.9724
_exptl_absorpt_correction_T_min 0.9154
_exptl_absorpt_correction_type multi-scan
_exptl_absorpt_process_details 'Sheldrick, 1997'
_exptl_crystal_colour colorless
_exptl_crystal_density_diffrn 1.316
_exptl_crystal_density_meas ?
_exptl_crystal_density_method .
_exptl_crystal_description RECTANGLE
_exptl_crystal_F_000 784
_exptl_crystal_size_max 0.25
_exptl_crystal_size_mid 0.22
_exptl_crystal_size_min 0.08
_refine_diff_density_max 0.481
_refine_diff_density_min -0.489
_refine_diff_density_rms 0.103
_refine_ls_abs_structure_details 'Flack H D (1983), Acta Cryst. A39, 876-881'
_refine_ls_abs_structure_Flack -0.15(9)
_refine_ls_extinction_coef 0.0091(19)
_refine_ls_extinction_expression Fc^*^=kFc[1+0.001xFc^2^\l^3^/sin(2\q)]^-1/4^
_refine_ls_extinction_method SHELXL
_refine_ls_goodness_of_fit_ref 0.888
_refine_ls_hydrogen_treatment mixed
_refine_ls_matrix_type full
_refine_ls_number_parameters 234
_refine_ls_number_reflns 8849
_refine_ls_number_restraints 0
_refine_ls_restrained_S_all 0.888
_refine_ls_R_factor_all 0.2057
_refine_ls_R_factor_gt 0.0764
_refine_ls_shift/su_max 0.007
_refine_ls_shift/su_mean 0.000
_refine_ls_structure_factor_coef Fsqd
_refine_ls_weighting_details 'calc w=1/[\s^2^(Fo^2^)+(0.0776P)^2^+0.0000P] where P=(Fo^2^+2Fc^2^)/3'
_refine_ls_weighting_scheme calc
_refine_ls_wR_factor_gt 0.1440
_refine_ls_wR_factor_ref 0.1980
_reflns_number_gt 3750
_reflns_number_total 8849
_reflns_threshold_expression >2sigma(I)
_cod_data_source_file jo9015584_si_001.cif
_cod_data_source_block ys189b_0m
_cod_depositor_comments
;
The following automatic conversions were performed:
'_symmetry_cell_setting' value 'Orthorhombic' changed to 'orthorhombic'
according to '/home/saulius/struct/CIF-dictionaries/cif_core.dic'
dictionary named 'cif_core.dic' version 2.4.1 from 2010-06-29.

Automatic conversion script
Id: cif_fix_enum 1527 2010-12-29 10:47:43Z saulius 
;
_cod_original_sg_symbol_H-M P2(1)2(1)2(1)
_cod_database_code 4024888

loop_
_symmetry_equiv_pos_as_xyz
'x, y, z'
'-x+1/2, -y, z+1/2'
'-x, y+1/2, -z+1/2'
'x+1/2, -y+1/2, -z'

loop_
_atom_site_label
_atom_site_type_symbol
_atom_site_fract_x
_atom_site_fract_y
_atom_site_fract_z
_atom_site_U_iso_or_equiv
_atom_site_adp_type
_atom_site_occupancy
_atom_site_symmetry_multiplicity
_atom_site_calc_flag
_atom_site_refinement_flags
_atom_site_disorder_assembly
_atom_site_disorder_group
Cl1 Cl 0.66626(13) 1.25888(8) 0.89169(3) 0.0218(2) Uani 1 1 d . . .
Cl2 Cl 0.85204(14) 0.90590(8) 0.77428(3) 0.0219(2) Uani 1 1 d . . .
N1 N 0.3129(4) 1.2481(3) 0.81428(10) 0.0173(6) Uani 1 1 d . . .
HC H 0.300(8) 1.308(5) 0.781(2) 0.068(17) Uiso 1 1 d . . .
HD H 0.454(8) 1.257(5) 0.8376(18) 0.055(15) Uiso 1 1 d . . .
N2 N 0.5175(5) 1.0018(3) 0.85072(11) 0.0162(6) Uani 1 1 d . . .
HA H 0.611(7) 0.999(4) 0.8223(16) 0.034(12) Uiso 1 1 d . . .
HB H 0.545(6) 1.062(4) 0.8739(15) 0.025(12) Uiso 1 1 d . . .
C12 C 0.5346(5) 0.8810(3) 0.87963(13) 0.0197(7) Uani 1 1 d . . .
H12A H 0.4071 0.8629 0.8975 0.024 Uiso 1 1 calc R . .
H12B H 0.5595 0.8168 0.8528 0.024 Uiso 1 1 calc R . .
O1 O 0.5117(4) 1.0201(3) 0.96832(9) 0.0261(6) Uani 1 1 d . . .
C1 C 0.1488(5) 1.2647(3) 0.85414(13) 0.0198(7) Uani 1 1 d . . .
H1B H 0.0192 1.2597 0.8357 0.024 Uiso 1 1 calc R . .
H1C H 0.1595 1.3454 0.8710 0.024 Uiso 1 1 calc R . .
C2 C 0.1619(6) 1.1674(3) 0.89692(13) 0.0191(7) Uani 1 1 d . . .
H2B H 0.0494 1.1759 0.9221 0.023 Uiso 1 1 calc R . .
H2C H 0.2861 1.1776 0.9175 0.023 Uiso 1 1 calc R . .
C3 C 0.1577(6) 1.0418(3) 0.87166(12) 0.0192(7) Uani 1 1 d . . .
H3A H 0.1786 0.9810 0.9002 0.023 Uiso 1 1 calc R . .
H3B H 0.0247 1.0278 0.8562 0.023 Uiso 1 1 calc R . .
C4 C 0.3127(5) 1.0227(3) 0.82788(12) 0.0184(7) Uani 1 1 d . . .
H4A H 0.2747 0.9477 0.8081 0.022 Uiso 1 1 calc R . .
C5 C 0.3052(5) 1.1274(3) 0.78721(12) 0.0181(7) Uani 1 1 d . . .
H5A H 0.1716 1.1226 0.7700 0.022 Uiso 1 1 calc R . .
C6 C 0.4534(5) 1.1215(4) 0.74152(13) 0.0188(7) Uani 1 1 d . . .
C7 C 0.4066(6) 1.0504(3) 0.69751(13) 0.0198(8) Uani 1 1 d . . .
H7A H 0.2856 1.0066 0.6969 0.024 Uiso 1 1 calc R . .
C8 C 0.5363(6) 1.0430(4) 0.65439(14) 0.0242(8) Uani 1 1 d . . .
H8A H 0.5022 0.9956 0.6240 0.029 Uiso 1 1 calc R . .
C9 C 0.7146(6) 1.1041(4) 0.65543(14) 0.0253(8) Uani 1 1 d . . .
H9A H 0.8040 1.0976 0.6261 0.030 Uiso 1 1 calc R . .
C10 C 0.7626(6) 1.1752(4) 0.69948(14) 0.0231(8) Uani 1 1 d . . .
H10A H 0.8845 1.2181 0.7001 0.028 Uiso 1 1 calc R . .
C11 C 0.6332(6) 1.1839(3) 0.74263(13) 0.0190(7) Uani 1 1 d . . .
H11A H 0.6668 1.2322 0.7728 0.023 Uiso 1 1 calc R . .
C13 C 0.6961(5) 0.8791(3) 0.92049(13) 0.0195(7) Uani 1 1 d . . .
C14 C 0.8578(6) 0.8020(3) 0.91633(14) 0.0237(8) Uani 1 1 d . . .
H14A H 0.8692 0.7497 0.8863 0.028 Uiso 1 1 calc R . .
C15 C 1.0041(6) 0.8010(4) 0.95615(16) 0.0299(10) Uani 1 1 d . . .
H15A H 1.1111 0.7455 0.9540 0.036 Uiso 1 1 calc R . .
C16 C 0.9926(7) 0.8802(4) 0.99817(15) 0.0334(10) Uani 1 1 d . . .
H16A H 1.0949 0.8811 1.0243 0.040 Uiso 1 1 calc R . .
C17 C 0.8341(7) 0.9592(4) 1.00323(14) 0.0284(8) Uani 1 1 d . . .
H17A H 0.8289 1.0150 1.0321 0.034 Uiso 1 1 calc R . .
C18 C 0.6832(6) 0.9552(3) 0.96538(13) 0.0223(8) Uani 1 1 d . . .
C19 C 0.4846(8) 1.0988(4) 1.01347(15) 0.0418(12) Uani 1 1 d . . .
H19A H 0.3561 1.1395 1.0105 0.063 Uiso 1 1 calc R . .
H19B H 0.5906 1.1593 1.0140 0.063 Uiso 1 1 calc R . .
H19C H 0.4887 1.0515 1.0467 0.063 Uiso 1 1 calc R . .

loop_
_atom_site_aniso_label
_atom_site_aniso_U_11
_atom_site_aniso_U_22
_atom_site_aniso_U_33
_atom_site_aniso_U_23
_atom_site_aniso_U_13
_atom_site_aniso_U_12
Cl1 0.0175(4) 0.0239(5) 0.0239(4) -0.0020(3) -0.0031(4) -0.0009(4)
Cl2 0.0211(4) 0.0247(5) 0.0199(3) -0.0047(3) -0.0031(4) 0.0015(4)
N1 0.0144(13) 0.0200(15) 0.0174(12) 0.0006(11) 0.0018(11) 0.0026(13)
N2 0.0163(14) 0.0170(15) 0.0152(13) -0.0012(12) -0.0026(12) -0.0034(13)
C12 0.0221(17) 0.0166(19) 0.0202(16) 0.0041(13) -0.0009(14) -0.0019(15)
O1 0.0313(15) 0.0298(16) 0.0172(11) -0.0026(11) -0.0020(11) 0.0060(13)
C1 0.0178(15) 0.0196(17) 0.0219(15) -0.0009(13) 0.0040(15) 0.0017(17)
C2 0.0161(15) 0.0222(18) 0.0188(14) 0.0033(13) -0.0006(15) 0.0023(16)
C3 0.0153(16) 0.0238(19) 0.0187(15) 0.0011(13) 0.0005(15) -0.0028(17)
C4 0.0149(17) 0.0236(19) 0.0166(14) 0.0002(13) -0.0027(13) -0.0050(15)
C5 0.0159(16) 0.0242(19) 0.0143(14) -0.0019(13) -0.0030(12) 0.0008(15)
C6 0.0165(16) 0.024(2) 0.0160(14) 0.0004(14) -0.0019(13) 0.0039(16)
C7 0.0218(18) 0.0186(18) 0.0191(16) -0.0007(14) -0.0023(14) -0.0014(15)
C8 0.035(2) 0.0209(19) 0.0170(16) -0.0015(14) 0.0012(16) -0.0014(18)
C9 0.028(2) 0.027(2) 0.0207(17) 0.0029(15) 0.0061(15) 0.0055(18)
C10 0.0218(19) 0.022(2) 0.0255(18) 0.0022(15) 0.0007(15) 0.0014(16)
C11 0.0189(18) 0.0183(18) 0.0199(15) 0.0001(13) -0.0021(14) 0.0048(16)
C13 0.0230(18) 0.0179(18) 0.0178(15) 0.0022(13) 0.0020(14) -0.0019(16)
C14 0.0238(18) 0.0193(18) 0.0282(17) 0.0079(14) 0.0074(17) -0.0017(17)
C15 0.0206(19) 0.033(2) 0.037(2) 0.0174(19) -0.0002(17) 0.0050(19)
C16 0.035(2) 0.039(3) 0.0267(19) 0.0162(18) -0.0079(18) -0.009(2)
C17 0.029(2) 0.034(2) 0.0230(16) 0.0028(15) -0.0017(18) -0.004(2)
C18 0.027(2) 0.0214(18) 0.0182(15) 0.0040(13) 0.0011(15) -0.0005(18)
C19 0.065(3) 0.039(3) 0.0211(18) -0.0133(19) -0.005(2) 0.016(3)

loop_
_atom_type_symbol
_atom_type_description
_atom_type_scat_dispersion_real
_atom_type_scat_dispersion_imag
_atom_type_scat_source
C C 0.0033 0.0016 'International Tables Vol C Tables 4.2.6.8 and 6.1.1.4'
H H 0.0000 0.0000 'International Tables Vol C Tables 4.2.6.8 and 6.1.1.4'
N N 0.0061 0.0033 'International Tables Vol C Tables 4.2.6.8 and 6.1.1.4'
O O 0.0106 0.0060 'International Tables Vol C Tables 4.2.6.8 and 6.1.1.4'
Cl Cl 0.1484 0.1585 'International Tables Vol C Tables 4.2.6.8 and 6.1.1.4'

loop_
_geom_angle_atom_site_label_1
_geom_angle_atom_site_label_2
_geom_angle_atom_site_label_3
_geom_angle
_geom_angle_site_symmetry_1
_geom_angle_site_symmetry_3
_geom_angle_publ_flag
C5 N1 C1 112.5(3) . . ?
C4 N2 C12 112.4(3) . . ?
C13 C12 N2 113.0(3) . . ?
C18 O1 C19 118.0(3) . . ?
N1 C1 C2 109.6(3) . . ?
C1 C2 C3 110.9(3) . . ?
C4 C3 C2 114.1(3) . . ?
N2 C4 C3 112.3(3) . . ?
N2 C4 C5 113.1(3) . . ?
C3 C4 C5 110.0(3) . . ?
N1 C5 C6 110.7(3) . . ?
N1 C5 C4 112.0(3) . . ?
C6 C5 C4 116.0(3) . . ?
C7 C6 C11 119.7(3) . . ?
C7 C6 C5 117.9(3) . . ?
C11 C6 C5 122.5(3) . . ?
C6 C7 C8 120.1(4) . . ?
C9 C8 C7 120.4(3) . . ?
C8 C9 C10 119.8(3) . . ?
C11 C10 C9 120.3(4) . . ?
C10 C11 C6 119.8(3) . . ?
C14 C13 C18 118.5(3) . . ?
C14 C13 C12 122.2(3) . . ?
C18 C13 C12 119.3(3) . . ?
C13 C14 C15 120.4(4) . . ?
C16 C15 C14 119.8(4) . . ?
C15 C16 C17 121.1(4) . . ?
C16 C17 C18 119.0(4) . . ?
O1 C18 C17 124.7(3) . . ?
O1 C18 C13 114.3(3) . . ?
C17 C18 C13 121.0(4) . . ?

loop_
_geom_bond_atom_site_label_1
_geom_bond_atom_site_label_2
_geom_bond_distance
_geom_bond_site_symmetry_2
_geom_bond_publ_flag
N1 C5 1.498(5) . ?
N1 C1 1.499(4) . ?
N2 C4 1.513(5) . ?
N2 C12 1.523(5) . ?
C12 C13 1.492(5) . ?
O1 C18 1.365(5) . ?
O1 C19 1.435(5) . ?
C1 C2 1.518(5) . ?
C2 C3 1.527(5) . ?
C3 C4 1.527(5) . ?
C4 C5 1.541(5) . ?
C5 C6 1.517(5) . ?
C6 C7 1.387(5) . ?
C6 C11 1.397(5) . ?
C7 C8 1.388(5) . ?
C8 C9 1.381(6) . ?
C9 C10 1.389(5) . ?
C10 C11 1.389(5) . ?
C13 C14 1.390(5) . ?
C13 C18 1.404(5) . ?
C14 C15 1.400(5) . ?
C15 C16 1.368(6) . ?
C16 C17 1.388(6) . ?
C17 C18 1.389(5) . ?

loop_
_cod_related_entry_id
_cod_related_entry_database
_cod_related_entry_code
1 ChemSpider 26232136
